data_7222877
loop_
_publ_author_name
'Mueller, W.'
'Schaefer, H.'
'Weiss, A.'

_publ_section_title
;
 Die Struktur der Phasen Ca2 Li Si3 und Ca2 Li Ge3
;
_journal_name_full
;
Zeitschrift fuer Naturforschung, Teil B. Anorganische Chemie, Organische 
Chemie (2,1947-32,1977)
;
_journal_page_first 5
_journal_page_last 7
_journal_volume 26
_journal_year 1971
_chemical_formula_sum 'Ca2 Ge3 Li'
_chemical_name_systematic 'Ca2 Li Ge3'
_space_group_IT_number 58
_symmetry_space_group_name_Hall '-P 2 2n'
_symmetry_space_group_name_H-M 'P n n m'
_cell_angle_alpha 90
_cell_angle_beta 90
_cell_angle_gamma 90
_cell_formula_units_Z 4
_cell_length_a 11.38
_cell_length_b 10.73
_cell_length_c 4.43
_cell_volume 540.936
_citation_journal_id_ASTM ZENBAX
_cod_data_source_file Mueller_ZENBAX_1971_672.cif
_cod_data_source_block Ca2Ge3Li1
_cod_original_cell_volume 540.9357
_cod_original_formula_sum 'Ca2 Ge3 Li1'
_cod_database_code 7222877

loop_
_symmetry_equiv_pos_as_xyz
x,y,z
-x,-y,z
x+1/2,-y+1/2,-z+1/2
-x+1/2,y+1/2,-z+1/2
-x,-y,-z
x,y,-z
-x-1/2,y-1/2,z-1/2
x-1/2,-y-1/2,z-1/2

loop_
_atom_site_label
_atom_site_type_symbol
_atom_site_fract_x
_atom_site_fract_y
_atom_site_fract_z
_atom_site_occupancy
_atom_site_U_iso_or_equiv
Ge3 Ge 0.455 0.388 0 1 0.0
Ca2 Ca 0.147 0.053 0 1 0.0
Li1 Li 0.219 0.357 0 1 0.0
Ca1 Ca 0.926 0.321 0 1 0.0
Ge2 Ge 0.358 0.743 0 1 0.0
Ge1 Ge 0.605 0.028 0 1 0.0
